data_9001613
loop_
_publ_author_name
'Zhao, Y. S.'
'Parise, J. B.'
'Wang, Y.'
'Kusaba, K.'
'Vaughan, M. T.'
'Weidner, D. J.'
'Kikegawa, T.'
'Chen, J.'
'Shimomura, O.'

_publ_section_title
;
 High-pressure crystal chemistry of neighborite, NaMgF3: an angle-dispersive
 diffraction study using monochromatic synchrotron X-radiation
 P = 4.9 GPa
;
_journal_name_full 'American Mineralogist'
_journal_page_first 615
_journal_page_last 621
_journal_volume 79
_journal_year 1994
_chemical_formula_sum 'F3 Mg Na'
_chemical_name_mineral Neighborite
_space_group_IT_number 62
_symmetry_space_group_name_Hall '-P 2c 2ab'
_symmetry_space_group_name_H-M 'P b n m'
_cell_angle_alpha 90
_cell_angle_beta 90
_cell_angle_gamma 90
_cell_length_a 5.2386
_cell_length_b 5.3796
_cell_length_c 7.5052
_cell_formula_units_Z 4
_cell_volume 211.508
_database_code_amcsd 0001665
_diffrn_ambient_pressure 4.9e+06
_exptl_crystal_density_diffrn 3.275
_cod_original_formula_sum 'Na Mg F3'
_cod_database_code 9001613

loop_
_space_group_symop_operation_xyz
x,y,z
x,y,1/2-z
-x,-y,1/2+z
1/2+x,1/2-y,1/2+z
1/2-x,1/2+y,1/2-z
1/2-x,1/2+y,z
1/2+x,1/2-y,-z
-x,-y,-z

loop_
_atom_site_label
_atom_site_fract_x
_atom_site_fract_y
_atom_site_fract_z
_atom_site_U_iso_or_equiv
Na 0.98240 0.04730 0.25000 0.04600
Mg 0.00000 0.50000 0.00000 0.03400
F1 0.09700 0.46900 0.25000 0.04000
F2 0.70060 0.29700 0.04980 0.03100

loop_
_cod_related_entry_id
_cod_related_entry_database
_cod_related_entry_code
1 AMCSD 0001665
